data_4067246
loop_
_publ_author_name
'Tomooka, Katsuhiko'
'Shimada, Maki'
'Uehara, Kazuhiro'
'Ito, Masato'

_publ_section_title
;
 A Unique Functional Group Transformation of Planar Chiral Diolefinic
 Organonitrogen Cycles Utilizing PtCl2(2,4,6-trimethylpyridine) Complexes
;
_journal_issue 24
_journal_name_full Organometallics
_journal_page_first 6632
_journal_paper_doi 10.1021/om1009704
_journal_volume 29
_journal_year 2010
_chemical_formula_moiety 'C31 H41 Cl4 N3 O2 Pt2 S'
_chemical_formula_sum 'C31 H41 Cl4 N3 O2 Pt2 S'
_chemical_formula_weight 1051.74
_space_group_IT_number 2
_symmetry_cell_setting triclinic
_symmetry_Int_Tables_number 2
_symmetry_space_group_name_Hall '-P 1'
_symmetry_space_group_name_H-M 'P -1'
_atom_sites_solution_hydrogens geom
_atom_sites_solution_primary direct
_atom_sites_solution_secondary difmap
_cell_angle_alpha 102.958(9)
_cell_angle_beta 98.220(8)
_cell_angle_gamma 93.728(8)
_cell_formula_units_Z 2
_cell_length_a 7.657(3)
_cell_length_b 13.343(5)
_cell_length_c 18.092(6)
_cell_measurement_reflns_used 6462
_cell_measurement_temperature 123
_cell_measurement_theta_max 30.72
_cell_measurement_theta_min 1.57
_cell_volume 1773.8(11)
_computing_cell_refinement CrystalClear
_computing_data_collection 'CrystalClear (Rigaku Inc., 2008)'
_computing_data_reduction CrystalClear
_computing_molecular_graphics 'CrystalStructure 4.0'
_computing_publication_material 'CrystalStructure 4.0 (Rigaku, 2010)'
_computing_structure_refinement 'SHELXL97 (Sheldrick, 2008)'
_computing_structure_solution 'SHELXS97 (Sheldrick, 2008)'
_diffrn_ambient_temperature 123
_diffrn_detector_area_resol_mean 14.629
_diffrn_measured_fraction_theta_full 0.972
_diffrn_measured_fraction_theta_max 0.972
_diffrn_measurement_device_type 'Rigaku Saturn70'
_diffrn_measurement_method \w
_diffrn_radiation_type 'Mo K\a'
_diffrn_radiation_wavelength 0.71075
_diffrn_reflns_av_R_equivalents 0.0558
_diffrn_reflns_limit_h_max 9
_diffrn_reflns_limit_h_min -9
_diffrn_reflns_limit_k_max 17
_diffrn_reflns_limit_k_min -13
_diffrn_reflns_limit_l_max 18
_diffrn_reflns_limit_l_min -23
_diffrn_reflns_number 14191
_diffrn_reflns_theta_full 27.48
_diffrn_reflns_theta_max 27.48
_diffrn_standards_number 0
_exptl_absorpt_coefficient_mu 8.239
_exptl_absorpt_correction_T_max 0.921
_exptl_absorpt_correction_T_min 0.707
_exptl_absorpt_correction_type multi-scan
_exptl_absorpt_process_details 'REQAB (Rigaku, 1998)'
_exptl_crystal_colour colorless
_exptl_crystal_density_diffrn 1.969
_exptl_crystal_density_method 'not measured'
_exptl_crystal_description prism
_exptl_crystal_F_000 1008.00
_exptl_crystal_size_max 0.015
_exptl_crystal_size_mid 0.010
_exptl_crystal_size_min 0.010
_refine_diff_density_max 2.530
_refine_diff_density_min -2.120
_refine_ls_extinction_method none
_refine_ls_goodness_of_fit_ref 1.118
_refine_ls_hydrogen_treatment constr
_refine_ls_number_parameters 395
_refine_ls_number_reflns 7904
_refine_ls_number_restraints 0
_refine_ls_R_factor_gt 0.0994
_refine_ls_shift/su_max 0.000
_refine_ls_structure_factor_coef Fsqd
_refine_ls_weighting_details 'w = 1/[\s^2^(Fo^2^)+(0.0146P)^2^+45.4473P] where P=(Fo^2^+2Fc^2^)/3'
_refine_ls_weighting_scheme calc
_refine_ls_wR_factor_ref 0.1725
_reflns_number_gt 5348
_reflns_number_total 7904
_reflns_threshold_expression F^2^>2.0\s(F^2^)
_cod_data_source_file om1009704_si_001.cif
_cod_data_source_block '__5a'
_cod_original_cell_volume 1773.8(10)
_cod_database_code 4067246

loop_
_symmetry_equiv_pos_site_id
_symmetry_equiv_pos_as_xyz
1 +X,+Y,+Z
2 -X,-Y,-Z

loop_
_atom_site_label
_atom_site_type_symbol
_atom_site_fract_x
_atom_site_fract_y
_atom_site_fract_z
_atom_site_U_iso_or_equiv
_atom_site_adp_type
_atom_site_occupancy
_atom_site_symmetry_multiplicity
_atom_site_calc_flag
_atom_site_refinement_flags
Pt(1) Pt -0.21234(9) 0.28119(5) 0.04195(4) 0.0411(2) Uani 1.0 2 d .
Pt(2) Pt 0.38452(10) 0.06667(5) 0.28119(4) 0.0450(2) Uani 1.0 2 d .
Cl(1) Cl -0.4105(7) 0.3268(4) 0.1251(3) 0.0543(12) Uani 1.0 2 d .
Cl(2) Cl -0.0256(6) 0.2406(4) -0.0473(3) 0.0514(11) Uani 1.0 2 d .
Cl(3) Cl 0.1432(7) 0.0644(4) 0.3443(3) 0.0546(12) Uani 1.0 2 d .
Cl(4) Cl 0.6431(7) 0.0698(4) 0.2309(3) 0.0584(13) Uani 1.0 2 d .
S(1) S 0.3216(8) 0.4684(4) 0.2940(3) 0.0532(12) Uani 1.0 2 d .
O(1) O 0.301(2) 0.5392(9) 0.2461(7) 0.069(4) Uani 1.0 2 d .
O(2) O 0.4903(17) 0.4316(12) 0.3165(8) 0.072(4) Uani 1.0 2 d .
N(1) N 0.192(3) 0.3660(10) 0.2517(8) 0.060(5) Uani 1.0 2 d .
N(2) N -0.4045(18) 0.3002(10) -0.0450(8) 0.040(4) Uani 1.0 2 d .
N(3) N 0.4801(18) -0.0402(9) 0.3400(7) 0.036(3) Uani 1.0 2 d .
C(2) C 0.021(3) 0.3743(16) 0.1980(11) 0.066(6) Uani 1.0 2 d .
C(3) C 0.015(3) 0.2943(13) 0.1292(11) 0.055(5) Uani 1.0 2 d .
C(4) C -0.086(3) 0.1978(13) 0.1205(11) 0.051(5) Uani 1.0 2 d .
C(5) C -0.028(3) 0.0965(12) 0.0841(10) 0.044(4) Uani 1.0 2 d .
C(6) C 0.072(3) 0.0525(12) 0.1508(10) 0.042(4) Uani 1.0 2 d .
C(7) C 0.255(3) 0.1101(12) 0.1798(10) 0.048(5) Uani 1.0 2 d .
C(8) C 0.308(3) 0.1972(11) 0.2346(9) 0.043(5) Uani 1.0 2 d .
C(9) C 0.202(3) 0.2696(13) 0.2791(12) 0.062(6) Uani 1.0 2 d .
C(10) C 0.250(3) 0.5249(13) 0.3801(10) 0.048(5) Uani 1.0 2 d .
C(11) C 0.299(3) 0.4881(13) 0.4446(11) 0.048(5) Uani 1.0 2 d .
C(12) C 0.252(3) 0.5348(12) 0.5162(11) 0.048(5) Uani 1.0 2 d .
C(13) C 0.161(3) 0.6214(13) 0.5230(9) 0.041(4) Uani 1.0 2 d .
C(14) C 0.108(3) 0.6548(13) 0.4573(11) 0.051(5) Uani 1.0 2 d .
C(15) C 0.150(3) 0.6088(13) 0.3849(11) 0.047(5) Uani 1.0 2 d .
C(16) C 0.116(3) 0.6717(14) 0.5996(10) 0.055(5) Uani 1.0 2 d .
C(17) C -0.532(3) 0.2200(13) -0.0778(11) 0.048(5) Uani 1.0 2 d .
C(18) C -0.663(3) 0.2289(16) -0.1372(10) 0.052(5) Uani 1.0 2 d .
C(19) C -0.666(3) 0.3190(18) -0.1639(11) 0.058(6) Uani 1.0 2 d .
C(20) C -0.532(3) 0.3971(14) -0.1288(10) 0.046(5) Uani 1.0 2 d .
C(21) C -0.403(3) 0.3872(12) -0.0713(9) 0.039(4) Uani 1.0 2 d .
C(22) C -0.536(3) 0.1232(14) -0.0497(11) 0.054(5) Uani 1.0 2 d .
C(23) C -0.259(3) 0.4708(12) -0.0347(11) 0.055(5) Uani 1.0 2 d .
C(24) C -0.811(3) 0.330(2) -0.2283(13) 0.085(8) Uani 1.0 2 d .
C(25) C 0.599(2) -0.0126(12) 0.4041(9) 0.037(4) Uani 1.0 2 d .
C(26) C 0.653(2) -0.0862(13) 0.4441(11) 0.044(4) Uani 1.0 2 d .
C(27) C 0.591(3) -0.1915(13) 0.4175(10) 0.043(4) Uani 1.0 2 d .
C(28) C 0.475(3) -0.2168(13) 0.3465(9) 0.042(4) Uani 1.0 2 d .
C(29) C 0.420(3) -0.1428(12) 0.3116(11) 0.045(5) Uani 1.0 2 d .
C(30) C 0.672(3) 0.0990(13) 0.4346(11) 0.053(5) Uani 1.0 2 d .
C(31) C 0.287(3) -0.1705(13) 0.2365(10) 0.049(5) Uani 1.0 2 d .
C(32) C 0.643(3) -0.2700(14) 0.4579(11) 0.052(5) Uani 1.0 2 d .
H(2A) H -0.0844 0.3641 0.2226 0.0791 Uiso 1.0 2 calc R
H(2B) H 0.0231 0.4431 0.1860 0.0791 Uiso 1.0 2 calc R
H(3) H 0.1299 0.2888 0.1094 0.0661 Uiso 1.0 2 calc R
H(4) H -0.1509 0.1949 0.1644 0.0614 Uiso 1.0 2 calc R
H(5A) H 0.0520 0.1057 0.0473 0.0527 Uiso 1.0 2 calc R
H(5B) H -0.1323 0.0481 0.0559 0.0527 Uiso 1.0 2 calc R
H(6A) H 0.0024 0.0600 0.1936 0.0501 Uiso 1.0 2 calc R
H(6B) H 0.0826 -0.0220 0.1315 0.0501 Uiso 1.0 2 calc R
H(7) H 0.3299 0.1017 0.1384 0.0572 Uiso 1.0 2 calc R
H(8) H 0.4133 0.2352 0.2230 0.0512 Uiso 1.0 2 calc R
H(9A) H 0.2554 0.2866 0.3341 0.0748 Uiso 1.0 2 calc R
H(9B) H 0.0802 0.2359 0.2744 0.0748 Uiso 1.0 2 calc R
H(11) H 0.3660 0.4301 0.4409 0.0576 Uiso 1.0 2 calc R
H(12) H 0.2827 0.5067 0.5596 0.0576 Uiso 1.0 2 calc R
H(14) H 0.0393 0.7120 0.4611 0.0615 Uiso 1.0 2 calc R
H(15) H 0.1117 0.6342 0.3409 0.0566 Uiso 1.0 2 calc R
H(16A) H 0.0268 0.7198 0.5929 0.0655 Uiso 1.0 2 calc R
H(16B) H 0.2231 0.7096 0.6329 0.0655 Uiso 1.0 2 calc R
H(16C) H 0.0686 0.6186 0.6231 0.0655 Uiso 1.0 2 calc R
H(18) H -0.7515 0.1729 -0.1597 0.0625 Uiso 1.0 2 calc R
H(20) H -0.5308 0.4599 -0.1452 0.0558 Uiso 1.0 2 calc R
H(22A) H -0.5668 0.1376 0.0022 0.0652 Uiso 1.0 2 calc R
H(22B) H -0.4196 0.0971 -0.0486 0.0652 Uiso 1.0 2 calc R
H(22C) H -0.6256 0.0711 -0.0843 0.0652 Uiso 1.0 2 calc R
H(23A) H -0.1492 0.4531 -0.0540 0.0660 Uiso 1.0 2 calc R
H(23B) H -0.2416 0.4792 0.0211 0.0660 Uiso 1.0 2 calc R
H(23C) H -0.2922 0.5356 -0.0471 0.0660 Uiso 1.0 2 calc R
H(24A) H -0.7691 0.3831 -0.2533 0.1024 Uiso 1.0 2 calc R
H(24B) H -0.9172 0.3512 -0.2064 0.1024 Uiso 1.0 2 calc R
H(24C) H -0.8411 0.2642 -0.2662 0.1024 Uiso 1.0 2 calc R
H(26) H 0.7342 -0.0644 0.4908 0.0524 Uiso 1.0 2 calc R
H(28) H 0.4352 -0.2872 0.3229 0.0510 Uiso 1.0 2 calc R
H(30A) H 0.5735 0.1427 0.4364 0.0631 Uiso 1.0 2 calc R
H(30B) H 0.7503 0.1186 0.4008 0.0631 Uiso 1.0 2 calc R
H(30C) H 0.7386 0.1084 0.4865 0.0631 Uiso 1.0 2 calc R
H(31A) H 0.1774 -0.1388 0.2448 0.0583 Uiso 1.0 2 calc R
H(31B) H 0.2610 -0.2457 0.2198 0.0583 Uiso 1.0 2 calc R
H(31C) H 0.3381 -0.1446 0.1968 0.0583 Uiso 1.0 2 calc R
H(32A) H 0.7095 -0.2367 0.5090 0.0624 Uiso 1.0 2 calc R
H(32B) H 0.7185 -0.3150 0.4287 0.0624 Uiso 1.0 2 calc R
H(32C) H 0.5374 -0.3114 0.4633 0.0624 Uiso 1.0 2 calc R

loop_
_atom_site_aniso_label
_atom_site_aniso_U_11
_atom_site_aniso_U_22
_atom_site_aniso_U_33
_atom_site_aniso_U_12
_atom_site_aniso_U_13
_atom_site_aniso_U_23
Pt(1) 0.0479(5) 0.0332(4) 0.0424(4) 0.0034(3) 0.0060(3) 0.0104(3)
Pt(2) 0.0494(5) 0.0364(4) 0.0489(5) 0.0046(4) 0.0040(4) 0.0120(3)
Cl(1) 0.069(4) 0.061(3) 0.046(3) 0.020(3) 0.022(3) 0.028(3)
Cl(2) 0.047(3) 0.054(3) 0.055(3) 0.010(3) 0.016(3) 0.011(3)
Cl(3) 0.055(3) 0.058(3) 0.056(3) 0.013(3) 0.014(3) 0.020(3)
Cl(4) 0.053(3) 0.060(3) 0.073(4) 0.009(3) 0.022(3) 0.032(3)
S(1) 0.068(4) 0.042(3) 0.044(3) -0.002(3) 0.009(3) -0.001(2)
O(1) 0.119(13) 0.040(8) 0.050(8) -0.010(8) 0.036(8) 0.002(6)
O(2) 0.043(9) 0.095(11) 0.067(9) 0.000(8) 0.013(7) -0.002(8)
N(1) 0.108(14) 0.023(7) 0.039(9) -0.005(8) -0.012(9) 0.004(6)
N(2) 0.047(9) 0.035(8) 0.044(8) -0.000(7) 0.014(7) 0.016(7)
N(3) 0.048(9) 0.028(7) 0.036(7) 0.007(6) 0.005(6) 0.019(6)
C(2) 0.081(16) 0.064(14) 0.051(12) 0.010(12) 0.004(11) 0.014(11)
C(3) 0.069(14) 0.031(9) 0.054(12) 0.001(9) -0.010(10) 0.000(9)
C(4) 0.055(13) 0.038(10) 0.061(12) 0.009(9) 0.007(10) 0.013(9)
C(5) 0.048(11) 0.036(9) 0.045(10) -0.005(8) -0.004(8) 0.013(8)
C(6) 0.050(11) 0.022(8) 0.049(10) 0.001(8) 0.004(8) 0.002(7)
C(7) 0.059(13) 0.030(9) 0.054(11) 0.005(9) 0.000(9) 0.016(8)
C(8) 0.065(12) 0.014(7) 0.046(10) 0.005(8) -0.006(9) 0.009(7)
C(9) 0.086(16) 0.035(10) 0.070(14) 0.004(10) 0.000(12) 0.029(10)
C(10) 0.064(13) 0.031(9) 0.036(10) -0.005(9) -0.004(9) -0.007(8)
C(11) 0.044(11) 0.033(9) 0.064(12) -0.003(8) 0.007(9) 0.006(9)
C(12) 0.061(13) 0.026(9) 0.054(11) -0.010(8) 0.011(10) 0.007(8)
C(13) 0.044(11) 0.041(10) 0.033(9) -0.022(8) 0.011(8) 0.003(8)
C(14) 0.046(12) 0.035(10) 0.068(13) 0.005(8) 0.011(10) 0.001(9)
C(15) 0.040(11) 0.046(10) 0.054(11) 0.001(9) -0.010(9) 0.020(9)
C(16) 0.061(13) 0.051(11) 0.051(11) -0.001(10) 0.009(10) 0.015(9)
C(17) 0.050(12) 0.039(10) 0.058(12) 0.000(9) 0.026(10) 0.009(9)
C(18) 0.043(12) 0.074(14) 0.041(10) 0.006(10) 0.006(9) 0.016(10)
C(19) 0.034(11) 0.098(17) 0.055(12) 0.031(11) 0.017(9) 0.033(12)
C(20) 0.041(11) 0.054(11) 0.055(11) 0.014(9) 0.020(9) 0.023(9)
C(21) 0.034(10) 0.039(9) 0.043(10) -0.019(8) 0.003(8) 0.014(8)
C(22) 0.037(11) 0.055(12) 0.071(13) -0.010(9) 0.006(9) 0.020(10)
C(23) 0.069(14) 0.030(9) 0.073(13) 0.002(9) 0.018(11) 0.024(9)
C(24) 0.052(15) 0.11(2) 0.089(17) 0.019(14) -0.012(12) 0.034(15)
C(25) 0.034(10) 0.032(8) 0.038(9) -0.006(7) -0.006(7) 0.007(7)
C(26) 0.025(9) 0.045(10) 0.065(12) -0.002(8) 0.004(8) 0.024(9)
C(27) 0.040(11) 0.041(10) 0.058(11) 0.005(8) 0.018(9) 0.025(9)
C(28) 0.050(12) 0.032(9) 0.041(10) -0.003(8) 0.012(8) -0.001(8)
C(29) 0.041(11) 0.028(9) 0.068(12) 0.008(8) 0.014(9) 0.014(9)
C(30) 0.047(12) 0.040(10) 0.062(12) -0.012(9) -0.002(9) 0.007(9)
C(31) 0.038(11) 0.045(10) 0.060(12) -0.011(8) 0.005(9) 0.014(9)
C(32) 0.039(11) 0.053(11) 0.069(13) -0.001(9) 0.005(9) 0.027(10)

loop_
_atom_type_symbol
_atom_type_description
_atom_type_scat_dispersion_real
_atom_type_scat_dispersion_imag
_atom_type_scat_source
C C 0.003 0.002
;
International Tables for Crystallography
(1992, Vol. C, Tables 4.2.6.8 and 6.1.1.4)
;
H H 0.000 0.000
;
International Tables for Crystallography
(1992, Vol. C, Table 6.1.1.4)
;
Cl Cl 0.148 0.159
;
International Tables for Crystallography
(1992, Vol. C, Tables 4.2.6.8 and 6.1.1.4)
;
N N 0.006 0.003
;
International Tables for Crystallography
(1992, Vol. C, Tables 4.2.6.8 and 6.1.1.4)
;
O O 0.011 0.006
;
International Tables for Crystallography
(1992, Vol. C, Tables 4.2.6.8 and 6.1.1.4)
;
Pt Pt -1.703 8.390
;
International Tables for Crystallography
(1992, Vol. C, Tables 4.2.6.8 and 6.1.1.4)
;
S S 0.125 0.123
;
International Tables for Crystallography
(1992, Vol. C, Tables 4.2.6.8 and 6.1.1.4)
;

loop_
_geom_angle_atom_site_label_1
_geom_angle_atom_site_label_2
_geom_angle_atom_site_label_3
_geom_angle
_geom_angle_publ_flag
Cl(1) Pt(1) Cl(2) 176.01(18) yes
Cl(1) Pt(1) N(2) 87.5(5) yes
Cl(1) Pt(1) C(3) 96.0(6) yes
Cl(1) Pt(1) C(4) 88.5(6) yes
Cl(2) Pt(1) N(2) 88.7(5) yes
Cl(2) Pt(1) C(3) 87.4(6) yes
Cl(2) Pt(1) C(4) 95.4(6) yes
N(2) Pt(1) C(3) 166.8(7) yes
N(2) Pt(1) C(4) 154.4(6) yes
C(3) Pt(1) C(4) 38.7(7) yes
Cl(3) Pt(2) Cl(4) 173.86(17) yes
Cl(3) Pt(2) N(3) 86.7(4) yes
Cl(3) Pt(2) C(7) 97.9(6) yes
Cl(3) Pt(2) C(8) 93.4(6) yes
Cl(4) Pt(2) N(3) 88.9(4) yes
Cl(4) Pt(2) C(7) 88.0(6) yes
Cl(4) Pt(2) C(8) 90.3(6) yes
N(3) Pt(2) C(7) 152.9(5) yes
N(3) Pt(2) C(8) 171.0(5) yes
C(7) Pt(2) C(8) 36.0(6) yes
O(1) S(1) O(2) 123.0(10) yes
O(1) S(1) N(1) 107.0(8) yes
O(1) S(1) C(10) 106.9(9) yes
O(2) S(1) N(1) 104.9(9) yes
O(2) S(1) C(10) 105.5(9) yes
N(1) S(1) C(10) 109.0(9) yes
S(1) N(1) C(2) 119.6(12) yes
S(1) N(1) C(9) 121.5(12) yes
C(2) N(1) C(9) 116.4(15) yes
Pt(1) N(2) C(17) 118.0(12) yes
Pt(1) N(2) C(21) 121.9(10) yes
C(17) N(2) C(21) 120.1(14) yes
Pt(2) N(3) C(25) 122.1(10) yes
Pt(2) N(3) C(29) 118.9(11) yes
C(25) N(3) C(29) 119.0(15) yes
N(1) C(2) C(3) 106.2(17) yes
Pt(1) C(3) C(2) 116.3(15) yes
Pt(1) C(3) C(4) 71.1(11) yes
C(2) C(3) C(4) 119.7(19) yes
Pt(1) C(4) C(3) 70.2(11) yes
Pt(1) C(4) C(5) 115.4(12) yes
C(3) C(4) C(5) 123.5(18) yes
C(4) C(5) C(6) 107.2(13) yes
C(5) C(6) C(7) 110.3(14) yes
Pt(2) C(7) C(6) 111.8(13) yes
Pt(2) C(7) C(8) 72.2(11) yes
C(6) C(7) C(8) 130.4(17) yes
Pt(2) C(8) C(7) 71.8(10) yes
Pt(2) C(8) C(9) 116.8(13) yes
C(7) C(8) C(9) 129.9(17) yes
N(1) C(9) C(8) 111.5(17) yes
S(1) C(10) C(11) 119.5(14) yes
S(1) C(10) C(15) 120.8(14) yes
C(11) C(10) C(15) 119.7(16) yes
C(10) C(11) C(12) 121.3(17) yes
C(11) C(12) C(13) 119.8(17) yes
C(12) C(13) C(14) 117.8(16) yes
C(12) C(13) C(16) 119.2(17) yes
C(14) C(13) C(16) 123.0(16) yes
C(13) C(14) C(15) 123.7(17) yes
C(10) C(15) C(14) 117.6(17) yes
N(2) C(17) C(18) 120.0(18) yes
N(2) C(17) C(22) 120.9(16) yes
C(18) C(17) C(22) 119.1(16) yes
C(17) C(18) C(19) 120.7(16) yes
C(18) C(19) C(20) 116.6(17) yes
C(18) C(19) C(24) 121.1(18) yes
C(20) C(19) C(24) 122(3) yes
C(19) C(20) C(21) 122.3(19) yes
N(2) C(21) C(20) 120.2(15) yes
N(2) C(21) C(23) 117.9(15) yes
C(20) C(21) C(23) 121.9(17) yes
N(3) C(25) C(26) 120.2(14) yes
N(3) C(25) C(30) 119.8(15) yes
C(26) C(25) C(30) 119.9(14) yes
C(25) C(26) C(27) 122.1(15) yes
C(26) C(27) C(28) 114.8(17) yes
C(26) C(27) C(32) 123.6(15) yes
C(28) C(27) C(32) 121.6(15) yes
C(27) C(28) C(29) 121.0(15) yes
N(3) C(29) C(28) 122.6(15) yes
N(3) C(29) C(31) 116.8(16) yes
C(28) C(29) C(31) 120.7(14) yes
N(1) C(2) H(2A) 110.491 no
N(1) C(2) H(2B) 110.483 no
C(3) C(2) H(2A) 110.481 no
C(3) C(2) H(2B) 110.474 no
H(2A) C(2) H(2B) 108.666 no
Pt(1) C(3) H(3) 114.324 no
C(2) C(3) H(3) 114.318 no
C(4) C(3) H(3) 114.315 no
Pt(1) C(4) H(4) 113.526 no
C(3) C(4) H(4) 113.524 no
C(5) C(4) H(4) 113.530 no
C(4) C(5) H(5A) 110.277 no
C(4) C(5) H(5B) 110.283 no
C(6) C(5) H(5A) 110.277 no
C(6) C(5) H(5B) 110.286 no
H(5A) C(5) H(5B) 108.535 no
C(5) C(6) H(6A) 109.595 no
C(5) C(6) H(6B) 109.601 no
C(7) C(6) H(6A) 109.593 no
C(7) C(6) H(6B) 109.599 no
H(6A) C(6) H(6B) 108.120 no
Pt(2) C(7) H(7) 111.679 no
C(6) C(7) H(7) 111.678 no
C(8) C(7) H(7) 111.679 no
Pt(2) C(8) H(8) 110.719 no
C(7) C(8) H(8) 110.730 no
C(9) C(8) H(8) 110.713 no
N(1) C(9) H(9A) 109.319 no
N(1) C(9) H(9B) 109.315 no
C(8) C(9) H(9A) 109.316 no
C(8) C(9) H(9B) 109.317 no
H(9A) C(9) H(9B) 107.962 no
C(10) C(11) H(11) 119.350 no
C(12) C(11) H(11) 119.329 no
C(11) C(12) H(12) 120.090 no
C(13) C(12) H(12) 120.089 no
C(13) C(14) H(14) 118.170 no
C(15) C(14) H(14) 118.174 no
C(10) C(15) H(15) 121.196 no
C(14) C(15) H(15) 121.197 no
C(13) C(16) H(16A) 109.469 no
C(13) C(16) H(16B) 109.472 no
C(13) C(16) H(16C) 109.477 no
H(16A) C(16) H(16B) 109.467 no
H(16A) C(16) H(16C) 109.476 no
H(16B) C(16) H(16C) 109.468 no
C(17) C(18) H(18) 119.630 no
C(19) C(18) H(18) 119.645 no
C(19) C(20) H(20) 118.842 no
C(21) C(20) H(20) 118.839 no
C(17) C(22) H(22A) 109.474 no
C(17) C(22) H(22B) 109.472 no
C(17) C(22) H(22C) 109.463 no
H(22A) C(22) H(22B) 109.475 no
H(22A) C(22) H(22C) 109.470 no
H(22B) C(22) H(22C) 109.473 no
C(21) C(23) H(23A) 109.475 no
C(21) C(23) H(23B) 109.472 no
C(21) C(23) H(23C) 109.474 no
H(23A) C(23) H(23B) 109.463 no
H(23A) C(23) H(23C) 109.475 no
H(23B) C(23) H(23C) 109.469 no
C(19) C(24) H(24A) 109.476 no
C(19) C(24) H(24B) 109.472 no
C(19) C(24) H(24C) 109.467 no
H(24A) C(24) H(24B) 109.472 no
H(24A) C(24) H(24C) 109.473 no
H(24B) C(24) H(24C) 109.466 no
C(25) C(26) H(26) 118.936 no
C(27) C(26) H(26) 118.942 no
C(27) C(28) H(28) 119.481 no
C(29) C(28) H(28) 119.482 no
C(25) C(30) H(30A) 109.472 no
C(25) C(30) H(30B) 109.477 no
C(25) C(30) H(30C) 109.465 no
H(30A) C(30) H(30B) 109.472 no
H(30A) C(30) H(30C) 109.469 no
H(30B) C(30) H(30C) 109.473 no
C(29) C(31) H(31A) 109.463 no
C(29) C(31) H(31B) 109.474 no
C(29) C(31) H(31C) 109.466 no
H(31A) C(31) H(31B) 109.476 no
H(31A) C(31) H(31C) 109.472 no
H(31B) C(31) H(31C) 109.476 no
C(27) C(32) H(32A) 109.475 no
C(27) C(32) H(32B) 109.478 no
C(27) C(32) H(32C) 109.471 no
H(32A) C(32) H(32B) 109.465 no
H(32A) C(32) H(32C) 109.469 no
H(32B) C(32) H(32C) 109.470 no

loop_
_geom_bond_atom_site_label_1
_geom_bond_atom_site_label_2
_geom_bond_distance
_geom_bond_publ_flag
Pt(1) Cl(1) 2.302(5) yes
Pt(1) Cl(2) 2.304(5) yes
Pt(1) N(2) 2.066(14) yes
Pt(1) C(3) 2.143(19) yes
Pt(1) C(4) 2.16(2) yes
Pt(2) Cl(3) 2.308(6) yes
Pt(2) Cl(4) 2.296(6) yes
Pt(2) N(3) 2.072(14) yes
Pt(2) C(7) 2.172(19) yes
Pt(2) C(8) 2.177(16) yes
S(1) O(1) 1.421(15) yes
S(1) O(2) 1.448(15) yes
S(1) N(1) 1.603(14) yes
S(1) C(10) 1.751(18) yes
N(1) C(2) 1.54(3) yes
N(1) C(9) 1.48(3) yes
N(2) C(17) 1.37(2) yes
N(2) C(21) 1.35(3) yes
N(3) C(25) 1.330(19) yes
N(3) C(29) 1.373(19) yes
C(2) C(3) 1.44(3) yes
C(3) C(4) 1.42(3) yes
C(4) C(5) 1.49(3) yes
C(5) C(6) 1.58(3) yes
C(6) C(7) 1.51(3) yes
C(7) C(8) 1.34(2) yes
C(8) C(9) 1.48(3) yes
C(10) C(11) 1.38(3) yes
C(10) C(15) 1.39(3) yes
C(11) C(12) 1.41(3) yes
C(12) C(13) 1.38(3) yes
C(13) C(14) 1.38(3) yes
C(13) C(16) 1.50(3) yes
C(14) C(15) 1.41(3) yes
C(17) C(18) 1.39(3) yes
C(17) C(22) 1.49(3) yes
C(18) C(19) 1.39(4) yes
C(19) C(20) 1.38(3) yes
C(19) C(24) 1.54(3) yes
C(20) C(21) 1.37(3) yes
C(21) C(23) 1.48(3) yes
C(25) C(26) 1.39(3) yes
C(25) C(30) 1.51(3) yes
C(26) C(27) 1.41(3) yes
C(27) C(28) 1.41(3) yes
C(27) C(32) 1.45(3) yes
C(28) C(29) 1.35(3) yes
C(29) C(31) 1.53(3) yes
C(2) H(2A) 0.990 no
C(2) H(2B) 0.990 no
C(3) H(3) 1.000 no
C(4) H(4) 1.000 no
C(5) H(5A) 0.990 no
C(5) H(5B) 0.990 no
C(6) H(6A) 0.990 no
C(6) H(6B) 0.990 no
C(7) H(7) 1.000 no
C(8) H(8) 1.000 no
C(9) H(9A) 0.990 no
C(9) H(9B) 0.990 no
C(11) H(11) 0.950 no
C(12) H(12) 0.950 no
C(14) H(14) 0.950 no
C(15) H(15) 0.950 no
C(16) H(16A) 0.980 no
C(16) H(16B) 0.980 no
C(16) H(16C) 0.980 no
C(18) H(18) 0.950 no
C(20) H(20) 0.950 no
C(22) H(22A) 0.980 no
C(22) H(22B) 0.980 no
C(22) H(22C) 0.980 no
C(23) H(23A) 0.980 no
C(23) H(23B) 0.980 no
C(23) H(23C) 0.980 no
C(24) H(24A) 0.980 no
C(24) H(24B) 0.980 no
C(24) H(24C) 0.980 no
C(26) H(26) 0.950 no
C(28) H(28) 0.950 no
C(30) H(30A) 0.980 no
C(30) H(30B) 0.980 no
C(30) H(30C) 0.980 no
C(31) H(31A) 0.980 no
C(31) H(31B) 0.980 no
C(31) H(31C) 0.980 no
C(32) H(32A) 0.980 no
C(32) H(32B) 0.980 no
C(32) H(32C) 0.980 no
